data_7125466
loop_
_publ_author_name
'Yang, Xiao-Ping'
'Du, Da-Ming'
'Li, Qi'
'Mak, Thomas C. W.'
'Wong, Henry N. C.'

_publ_section_title
;
 Synthesis, structure and inclusion properties of
 1,4,15,18-tetrahydro-1,4,15,18-tetraoxodibenzo[b,h]tetraphenylene&#x2020;
;
_journal_issue 16
_journal_name_full 'Chemical Communications'
_journal_page_first 1607
_journal_paper_doi 10.1039/a904144c
_journal_year 1999
_chemical_formula_sum 'C38 H28 O4'
_chemical_formula_weight 548.60
_space_group_IT_number 13
_space_group_name_Hall '-P 2yac'
_space_group_name_H-M_alt 'P 1 2/n 1'
_atom_sites_solution_hydrogens geom
_atom_sites_solution_primary direct
_atom_sites_solution_secondary difmap
_audit_creation_method SHELXL
_cell_angle_alpha 90.00
_cell_angle_beta 101.080(10)
_cell_angle_gamma 90.00
_cell_formula_units_Z 2
_cell_length_a 10.498(3)
_cell_length_b 9.646(2)
_cell_length_c 14.687(3)
_cell_measurement_temperature 293(2)
_cell_volume 1459.5(6)
_computing_structure_refinement 'SHELXL-93 (Sheldrick, 1993)'
_computing_structure_solution 'SHELXS-86 (Sheldrick, 1990)'
_diffrn_ambient_temperature 293(2)
_diffrn_radiation_monochromator graphite
_diffrn_radiation_source 'fine-focus sealed tube'
_diffrn_radiation_type MoK\a
_diffrn_radiation_wavelength 0.71073
_diffrn_reflns_av_R_equivalents 0.0528
_diffrn_reflns_av_sigmaI/netI 0.0634
_diffrn_reflns_limit_h_max 12
_diffrn_reflns_limit_h_min 0
_diffrn_reflns_limit_k_max 11
_diffrn_reflns_limit_k_min -11
_diffrn_reflns_limit_l_max 17
_diffrn_reflns_limit_l_min -17
_diffrn_reflns_number 4024
_diffrn_reflns_theta_max 25.54
_diffrn_reflns_theta_min 2.20
_exptl_absorpt_coefficient_mu 0.080
_exptl_crystal_density_diffrn 1.248
_exptl_crystal_F_000 576
_refine_diff_density_max 0.241
_refine_diff_density_min -0.217
_refine_diff_density_rms 0.046
_refine_ls_extinction_coef 0.0304(145)
_refine_ls_extinction_expression Fc^*^=kFc[1+0.001xFc^2^\l^3^/sin(2\q)]^-1/4^
_refine_ls_extinction_method SHELXL
_refine_ls_goodness_of_fit_all 1.112
_refine_ls_goodness_of_fit_obs 1.139
_refine_ls_matrix_type full
_refine_ls_number_parameters 210
_refine_ls_number_reflns 2398
_refine_ls_number_restraints 5
_refine_ls_restrained_S_all 1.232
_refine_ls_restrained_S_obs 1.139
_refine_ls_R_factor_all 0.0933
_refine_ls_R_factor_obs 0.0806
_refine_ls_shift/esd_max 0.000
_refine_ls_shift/esd_mean 0.000
_refine_ls_structure_factor_coef Fsqd
_refine_ls_weighting_details 'w=1/[\s^2^(Fo^2^)+(0.1388P)^2^+0.2386P] where P=(Fo^2^+2Fc^2^)/3'
_refine_ls_weighting_scheme calc
_refine_ls_wR_factor_all 0.2696
_refine_ls_wR_factor_obs 0.2358
_reflns_number_observed 2113
_reflns_number_total 2415
_reflns_observed_criterion >2sigma(I)
_cod_data_source_file 904144c.txt
_cod_data_source_block y14
_cod_depositor_comments
;
The following automatic conversions were performed:

data item '_refine_ls_weighting_scheme' value 'calc
w=1/[\s^2^(Fo^2^)+(0.1388P)^2^+0.2386P] where P=(Fo^2^+2Fc^2^)/3' was
changed to 'calc'. A new data item '_refine_ls_weighting_details' was
created with the value set to
'w=1/[\s^2^(Fo^2^)+(0.1388P)^2^+0.2386P] where P=(Fo^2^+2Fc^2^)/3'.

Automatic conversion script
Id: cif_fix_values 6909 2019-04-08 15:41:33Z antanas 
;
_cod_original_cell_volume 1459.6(5)
_cod_database_code 7125466

loop_
_symmetry_equiv_pos_as_xyz
'x, y, z'
'-x+1/2, y, -z+1/2'
'-x, -y, -z'
'x-1/2, -y, z-1/2'

loop_
_atom_site_aniso_label
_atom_site_aniso_U_11
_atom_site_aniso_U_22
_atom_site_aniso_U_33
_atom_site_aniso_U_23
_atom_site_aniso_U_13
_atom_site_aniso_U_12
O1 0.118(2) 0.0871(15) 0.126(2) 0.0313(13) 0.0547(15) 0.0246(14)
O2 0.0893(15) 0.123(2) 0.156(2) 0.035(2) 0.074(2) 0.0280(14)
C1 0.093(2) 0.070(2) 0.092(2) 0.0064(14) 0.039(2) 0.003(2)
C2 0.110(2) 0.085(2) 0.099(2) 0.016(2) 0.054(2) -0.006(2)
C3 0.090(2) 0.091(2) 0.107(2) 0.005(2) 0.052(2) -0.006(2)
C4 0.071(2) 0.084(2) 0.105(2) 0.005(2) 0.044(2) 0.0035(15)
C5 0.0533(13) 0.071(2) 0.088(2) 0.0080(13) 0.0252(12) 0.0064(11)
C6 0.0530(13) 0.0649(13) 0.0740(14) -0.0006(11) 0.0220(10) -0.0025(10)
C7 0.0530(13) 0.0635(13) 0.0742(14) -0.0027(11) 0.0233(10) -0.0031(10)
C8 0.0602(14) 0.0658(14) 0.080(2) 0.0020(12) 0.0260(12) 0.0021(11)
C9 0.0687(15) 0.0652(14) 0.077(2) 0.0024(12) 0.0294(12) -0.0024(12)
C10 0.0614(14) 0.070(2) 0.082(2) 0.0005(13) 0.0306(12) -0.0037(12)
C11 0.0540(13) 0.0694(15) 0.0776(15) 0.0041(12) 0.0246(11) 0.0043(11)
C12 0.064(2) 0.094(2) 0.090(2) 0.010(2) 0.0201(14) -0.0001(14)
C13 0.081(2) 0.116(3) 0.093(2) 0.032(2) 0.018(2) 0.017(2)
C14 0.089(2) 0.090(2) 0.104(2) 0.034(2) 0.034(2) 0.018(2)
C15 0.073(2) 0.067(2) 0.097(2) 0.0128(14) 0.0357(15) 0.0087(13)
C16 0.0603(13) 0.0629(14) 0.0783(14) 0.0047(11) 0.0312(11) 0.0055(10)
C17 0.131(7) 0.119(6) 0.367(16) 0.000 0.059(8) 0.000
C18 0.220(19) 0.191(18) 0.260(23) -0.115(17) 0.147(19) -0.087(15)
C19 0.237(22) 0.159(17) 0.419(39) -0.072(20) -0.148(24) -0.005(15)
C20 0.231(13) 0.115(6) 0.231(12) 0.000 -0.059(10) 0.000
C21 0.229(22) 0.193(18) 0.212(17) -0.039(15) 0.038(14) 0.124(18)
C22 0.152(12) 0.173(16) 0.278(26) 0.050(16) 0.099(15) 0.005(11)

loop_
_atom_site_label
_atom_site_type_symbol
_atom_site_fract_x
_atom_site_fract_y
_atom_site_fract_z
_atom_site_U_iso_or_equiv
_atom_site_thermal_displace_type
_atom_site_occupancy
_atom_site_calc_flag
_atom_site_refinement_flags
O1 O 0.6440(3) -0.3734(2) 0.4654(2) 0.1060(8) Uani 1 d .
O2 O 0.2851(2) 0.0245(3) 0.3960(2) 0.1160(9) Uani 1 d .
C1 C 0.5648(3) -0.2803(3) 0.4500(2) 0.0823(8) Uani 1 d .
C2 C 0.4532(4) -0.2712(4) 0.4980(2) 0.0935(10) Uani 1 d .
C3 C 0.3645(3) -0.1722(4) 0.4816(2) 0.0918(10) Uani 1 d .
C4 C 0.3686(3) -0.0639(3) 0.4109(2) 0.0830(9) Uani 1 d .
C5 C 0.4897(2) 0.0343(3) 0.2958(2) 0.0691(7) Uani 1 d .
C6 C 0.5966(2) 0.0403(3) 0.2522(2) 0.0627(7) Uani 1 d .
C7 C 0.6922(2) -0.0624(3) 0.2734(2) 0.0621(7) Uani 1 d .
C8 C 0.6799(2) -0.1669(3) 0.3357(2) 0.0670(7) Uani 1 d .
C9 C 0.5744(3) -0.1688(3) 0.3810(2) 0.0682(7) Uani 1 d .
C10 C 0.4791(2) -0.0669(3) 0.3605(2) 0.0690(7) Uani 1 d .
C11 C 0.6068(2) 0.1531(3) 0.1847(2) 0.0654(7) Uani 1 d .
C12 C 0.5172(3) 0.1618(3) 0.1019(2) 0.0819(9) Uani 1 d .
H12 H 0.4744(3) 0.0897(3) 0.0845(2) 0.086 Uiso 1 d R
C13 C 0.5228(3) 0.2690(4) 0.0397(2) 0.0964(10) Uani 1 d .
H13 H 0.4747(3) 0.3150(4) -0.0222(2) 0.128 Uiso 1 d R
C14 C 0.6175(3) 0.3703(3) 0.0602(2) 0.0921(10) Uani 1 d .
H14 H 0.5988(3) 0.4458(3) 0.0164(2) 0.087 Uiso 1 d R
C15 C 0.7056(3) 0.3655(3) 0.1426(2) 0.0764(8) Uani 1 d .
H15 H 0.7952(3) 0.4606(3) 0.1539(2) 0.114 Uiso 1 d R
C16 C 0.7023(2) 0.2562(3) 0.2052(2) 0.0648(7) Uani 1 d .
H2 H 0.4589 -0.3383 0.5434 0.067 Uiso 1 d .
H3 H 0.2330 -0.1524 0.5009 0.120 Uiso 1 d .
H5 H 0.4309 0.0888 0.2775 0.065 Uiso 1 d .
H8 H 0.7560 -0.2356 0.3468 0.092 Uiso 1 d .
C17 C 0.7500 0.6430(9) -0.2500 0.204(5) Uani 1 d SD
C18 C 0.6544(27) 0.5572(24) -0.2094(16) 0.210(12) Uani 0.50 d PD
C19 C 0.6224(12) 0.4230(20) -0.2579(20) 0.300(21) Uani 0.50 d PD
C20 C 0.7500 0.3484(10) -0.2500 0.206(6) Uani 1 d SD
C21 C 0.8546(19) 0.4404(23) -0.2879(17) 0.212(10) Uani 0.50 d PD
C22 C 0.8788(13) 0.5685(18) -0.2312(15) 0.193(9) Uani 0.50 d PD

loop_
_atom_type_symbol
_atom_type_description
_atom_type_scat_dispersion_real
_atom_type_scat_dispersion_imag
_atom_type_scat_source
C C 0.0033 0.0016 'International Tables Vol C Tables 4.2.6.8 and 6.1.1.4'
H H 0.0000 0.0000 'International Tables Vol C Tables 4.2.6.8 and 6.1.1.4'
O O 0.0106 0.0060 'International Tables Vol C Tables 4.2.6.8 and 6.1.1.4'

loop_
_geom_angle_atom_site_label_1
_geom_angle_atom_site_label_2
_geom_angle_atom_site_label_3
_geom_angle
_geom_angle_site_symmetry_1
_geom_angle_site_symmetry_3
O1 C1 C2 122.0(3) . .
O1 C1 C9 121.7(3) . .
C2 C1 C9 116.3(3) . .
C3 C2 C1 123.3(3) . .
C2 C3 C4 121.6(3) . .
O2 C4 C3 120.4(2) . .
O2 C4 C10 121.9(3) . .
C3 C4 C10 117.7(3) . .
C10 C5 C6 121.5(2) . .
C5 C6 C7 118.3(2) . .
C5 C6 C11 120.1(2) . .
C7 C6 C11 121.6(2) . .
C8 C7 C6 120.5(2) . .
C8 C7 C7 119.2(2) . 2_655
C6 C7 C7 120.3(2) . 2_655
C7 C8 C9 120.5(2) . .
C10 C9 C8 119.3(2) . .
C10 C9 C1 121.0(2) . .
C8 C9 C1 119.7(2) . .
C5 C10 C9 119.9(2) . .
C5 C10 C4 120.1(2) . .
C9 C10 C4 120.0(2) . .
C12 C11 C16 118.7(2) . .
C12 C11 C6 120.2(2) . .
C16 C11 C6 121.0(2) . .
C13 C12 C11 120.9(3) . .
C14 C13 C12 120.1(3) . .
C15 C14 C13 120.0(3) . .
C14 C15 C16 120.3(3) . .
C11 C16 C15 119.9(2) . .
C11 C16 C16 121.3(2) . 2_655
C15 C16 C16 118.7(2) . 2_655
C22 C17 C22 123.1(15) 2_654 .
C22 C17 C18 34.0(12) 2_654 .
C22 C17 C18 107.9(10) . .
C22 C17 C18 107.9(10) 2_654 2_654
C22 C17 C18 34.0(12) . 2_654
C18 C17 C18 113.5(20) . 2_654
C22 C18 C21 94.2(19) 2_654 2_654
C22 C18 C19 67.8(20) 2_654 .
C21 C18 C19 26.5(16) 2_654 .
C22 C18 C17 73.0(11) 2_654 .
C21 C18 C17 126.2(21) 2_654 .
C19 C18 C17 113.3(16) . .
C21 C19 C22 82.1(23) 2_654 2_654
C21 C19 C18 46.8(26) 2_654 .
C22 C19 C18 35.3(12) 2_654 .
C21 C19 C20 84.3(25) 2_654 .
C22 C19 C20 118.1(15) 2_654 .
C18 C19 C20 105.2(17) . .
C19 C20 C19 122.9(17) 2_654 .
C19 C20 C21 25.6(11) 2_654 .
C19 C20 C21 111.7(12) . .
C19 C20 C21 111.7(12) 2_654 2_654
C19 C20 C21 25.6(11) . 2_654
C21 C20 C21 112.3(12) . 2_654
C19 C21 C18 106.7(35) 2_654 2_654
C19 C21 C22 70.5(27) 2_654 .
C18 C21 C22 36.3(15) 2_654 .
C19 C21 C20 70.1(24) 2_654 .
C18 C21 C20 120.6(16) 2_654 .
C22 C21 C20 108.8(16) . .
C18 C22 C19 76.8(23) 2_654 2_654
C18 C22 C21 49.4(20) 2_654 .
C19 C22 C21 27.5(13) 2_654 .
C18 C22 C17 73.0(11) 2_654 .
C19 C22 C17 117.7(12) 2_654 .
C21 C22 C17 104.1(11) . .

loop_
_geom_bond_atom_site_label_1
_geom_bond_atom_site_label_2
_geom_bond_distance
_geom_bond_site_symmetry_2
O1 C1 1.215(4) .
O2 C4 1.213(4) .
C1 C2 1.482(4) .
C1 C9 1.495(4) .
C2 C3 1.324(5) .
C3 C4 1.478(5) .
C4 C10 1.492(3) .
C5 C10 1.382(4) .
C5 C6 1.396(3) .
C6 C7 1.402(3) .
C6 C11 1.489(3) .
C7 C8 1.384(3) .
C7 C7 1.504(4) 2_655
C8 C9 1.398(3) .
C9 C10 1.393(4) .
C11 C12 1.390(4) .
C11 C16 1.402(3) .
C12 C13 1.390(4) .
C13 C14 1.385(5) .
C14 C15 1.375(5) .
C15 C16 1.404(3) .
C16 C16 1.494(5) 2_655
C17 C22 1.509(9) 2_654
C17 C22 1.509(9) .
C17 C18 1.509(9) .
C17 C18 1.509(9) 2_654
C18 C22 0.88(3) 2_654
C18 C21 1.13(3) 2_654
C18 C19 1.485(10) .
C19 C21 0.69(3) 2_654
C19 C22 1.41(3) 2_654
C19 C20 1.505(10) .
C20 C19 1.505(10) 2_654
C20 C21 1.59(3) .
C20 C21 1.59(3) 2_654
C21 C19 0.69(3) 2_654
C21 C18 1.13(3) 2_654
C21 C22 1.484(10) .
C22 C18 0.88(3) 2_654
C22 C19 1.41(3) 2_654

loop_
_geom_torsion_atom_site_label_1
_geom_torsion_atom_site_label_2
_geom_torsion_atom_site_label_3
_geom_torsion_atom_site_label_4
_geom_torsion
_geom_torsion_site_symmetry_1
_geom_torsion_site_symmetry_4
O1 C1 C2 C3 -178.9(4) . .
C9 C1 C2 C3 0.8(5) . .
C1 C2 C3 C4 1.7(6) . .
C2 C3 C4 O2 178.8(3) . .
C2 C3 C4 C10 -2.0(5) . .
C10 C5 C6 C7 2.0(4) . .
C10 C5 C6 C11 -178.3(2) . .
C5 C6 C7 C8 0.3(4) . .
C11 C6 C7 C8 -179.4(2) . .
C5 C6 C7 C7 178.6(2) . 2_655
C11 C6 C7 C7 -1.1(4) . 2_655
C6 C7 C8 C9 -2.4(4) . .
C7 C7 C8 C9 179.2(3) 2_655 .
C7 C8 C9 C10 2.3(4) . .
C7 C8 C9 C1 -178.3(3) . .
O1 C1 C9 C10 176.5(3) . .
C2 C1 C9 C10 -3.2(4) . .
O1 C1 C9 C8 -2.9(5) . .
C2 C1 C9 C8 177.4(3) . .
C6 C5 C10 C9 -2.2(4) . .
C6 C5 C10 C4 175.4(3) . .
C8 C9 C10 C5 0.0(4) . .
C1 C9 C10 C5 -179.4(3) . .
C8 C9 C10 C4 -177.5(2) . .
C1 C9 C10 C4 3.0(4) . .
O2 C4 C10 C5 1.2(5) . .
C3 C4 C10 C5 -178.0(3) . .
O2 C4 C10 C9 178.7(3) . .
C3 C4 C10 C9 -0.5(4) . .
C5 C6 C11 C12 -64.9(3) . .
C7 C6 C11 C12 114.8(3) . .
C5 C6 C11 C16 111.9(3) . .
C7 C6 C11 C16 -68.4(3) . .
C16 C11 C12 C13 1.0(4) . .
C6 C11 C12 C13 177.9(3) . .
C11 C12 C13 C14 -0.9(5) . .
C12 C13 C14 C15 -0.5(5) . .
C13 C14 C15 C16 1.7(4) . .
C12 C11 C16 C15 0.2(3) . .
C6 C11 C16 C15 -176.7(2) . .
C12 C11 C16 C16 177.3(2) . 2_655
C6 C11 C16 C16 0.4(3) . 2_655
C14 C15 C16 C11 -1.5(4) . .
C14 C15 C16 C16 -178.7(3) . 2_655
C22 C17 C18 C22 0.000(4) 2_654 2_654
C22 C17 C18 C22 -123.3(29) . 2_654
C18 C17 C18 C22 -87.3(22) 2_654 2_654
C22 C17 C18 C21 82.6(24) 2_654 2_654
C22 C17 C18 C21 -40.6(39) . 2_654
C18 C17 C18 C21 -4.7(30) 2_654 2_654
C22 C17 C18 C19 55.9(16) 2_654 .
C22 C17 C18 C19 -67.4(26) . .
C18 C17 C18 C19 -31.5(17) 2_654 .
C22 C18 C19 C21 -175.9(42) 2_654 2_654
C21 C18 C19 C21 0.000(3) 2_654 2_654
C17 C18 C19 C21 125.3(42) . 2_654
C22 C18 C19 C22 0.000(2) 2_654 2_654
C21 C18 C19 C22 175.9(42) 2_654 2_654
C17 C18 C19 C22 -58.7(12) . 2_654
C22 C18 C19 C20 117.4(31) 2_654 .
C21 C18 C19 C20 -66.6(28) 2_654 .
C17 C18 C19 C20 58.7(32) . .
C21 C19 C20 C19 -70.6(25) 2_654 2_654
C22 C19 C20 C19 7.3(19) 2_654 2_654
C18 C19 C20 C19 -28.3(15) . 2_654
C21 C19 C20 C21 -96.6(33) 2_654 .
C22 C19 C20 C21 -18.7(28) 2_654 .
C18 C19 C20 C21 -54.3(23) . .
C21 C19 C20 C21 0.000(4) 2_654 2_654
C22 C19 C20 C21 77.8(20) 2_654 2_654
C18 C19 C20 C21 42.2(19) . 2_654
C19 C20 C21 C19 0.000(5) 2_654 2_654
C19 C20 C21 C19 121.6(26) . 2_654
C21 C20 C21 C19 94.0(30) 2_654 2_654
C19 C20 C21 C18 -98.2(41) 2_654 2_654
C19 C20 C21 C18 23.4(32) . 2_654
C21 C20 C21 C18 -4.2(26) 2_654 2_654
C19 C20 C21 C22 -60.1(28) 2_654 .
C19 C20 C21 C22 61.5(16) . .
C21 C20 C21 C22 33.9(10) 2_654 .
C19 C21 C22 C18 -176.2(39) 2_654 2_654
C18 C21 C22 C18 0.0 2_654 2_654
C20 C21 C22 C18 -116.3(33) . 2_654
C19 C21 C22 C19 0.0 2_654 2_654
C18 C21 C22 C19 176.2(39) 2_654 2_654
C20 C21 C22 C19 59.8(22) . 2_654
C19 C21 C22 C17 -123.8(25) 2_654 .
C18 C21 C22 C17 52.3(22) 2_654 .
C20 C21 C22 C17 -64.0(21) . .
C22 C17 C22 C18 71.8(26) 2_654 2_654
C18 C17 C22 C18 105.7(27) . 2_654
C18 C17 C22 C18 0.000(6) 2_654 2_654
C22 C17 C22 C19 7.2(20) 2_654 2_654
C18 C17 C22 C19 41.1(25) . 2_654
C18 C17 C22 C19 -64.6(28) 2_654 2_654
C22 C17 C22 C21 32.9(15) 2_654 .
C18 C17 C22 C21 66.8(18) . .
C18 C17 C22 C21 -38.9(24) 2_654 .
